data_9003728
loop_
_publ_author_name
'Tarantino S C'
'Zema M'

_publ_section_title
;Mixing and ordering behavior in manganocolumbite-ferrocolumbite solid
 solution: A single-crystal X-ray diffraction study Sample: BRA n3 Qm=1 from
 S. Jose de Safira, Minas Gerais, Brazil
;
_journal_name_full 'American Mineralogist'
_journal_page_first 1291
_journal_page_last 1300
_journal_paper_doi 10.2138/am.2005.1641
_journal_volume 90
_journal_year 2005
_chemical_formula_sum 'Ca0.001 Fe0.202 Mn0.767 Nb1.91 O6 Sc0.001 Sn0.001 Ta0.08 Ti0.036 W0.002'
_chemical_name_mineral Ferrocolumbite

loop_
_[local]_alternative_name_id
_[local]_alternative_name_type
_[local]_alternative_name_source
_[local]_alternative_name_source_id
_[local]_alternative_name_value
1 mineral AMCSD 0003826 Ferrocolumbite
2 mineral AMCSD 0003847 Columbite-(Fe)

_space_group_IT_number 60
_symmetry_space_group_name_Hall '-P 2n 2ab'
_symmetry_space_group_name_H-M 'P b c n'
_cell_angle_alpha 90
_cell_angle_beta 90
_cell_angle_gamma 90
_cell_length_a 14.2877
_cell_length_b 5.7363
_cell_length_c 5.0561
_cell_formula_units_Z 4
_cell_volume 414.391
_cod_original_formula_sum 'Fe.202 Mn.767 Ti.036 Sc.001 Ca.001 Sn.001 Nb1.91 Ta.08 W.002 O6'
_cod_database_code 9003728

loop_
_symmetry_equiv_pos_as_xyz
x,y,z
x,-y,1/2+z
-x,y,1/2-z
1/2-x,1/2+y,z
1/2+x,1/2-y,-z
1/2+x,1/2+y,1/2-z
1/2-x,1/2-y,1/2+z
-x,-y,-z

loop_
_atom_site_type_symbol
_atom_site_label
_atom_site_fract_x
_atom_site_fract_y
_atom_site_fract_z
_atom_site_occupancy
_atom_site_U_iso_or_equiv
Fe FeA 0.00000 0.32935 0.25000 0.20200 0.00660
Mn MnA 0.00000 0.32935 0.25000 0.76700 0.00660
Ti TiA 0.00000 0.32935 0.25000 0.02800 0.00660
Sc ScA 0.00000 0.32935 0.25000 0.00100 0.00660
Ca CaA 0.00000 0.32935 0.25000 0.00100 0.00660
Sn SnA 0.00000 0.32935 0.25000 0.00100 0.00660
Nb NbB 0.16151 0.18026 0.74792 0.95500 0.00470
Ta TaB 0.16151 0.18026 0.74792 0.04000 0.00470
Ti TiB 0.16151 0.18026 0.74792 0.00400 0.00470
W WB 0.16151 0.18026 0.74792 0.00100 0.00470
O O1 0.09697 0.10323 0.06932 1.00000 0.00690
O O2 0.08150 0.38359 0.59769 1.00000 0.00800
O O3 0.24388 0.12397 0.41844 1.00000 0.00610

_database_code_amcsd 0003826

loop_
_cod_related_entry_id
_cod_related_entry_database
_cod_related_entry_code
1 AMCSD 0003826
2 AMCSD 0003847
